data_2210009
loop_
_publ_author_name
'Xu, Ji-Yang'
'Contreras, Damacio S.'
'Fronczek, Frank R.'
'Chen, Banglin'

_publ_section_title
;Poly[diaquabis(\m~2~-4,4'-bipyridine)bis(\m~3~-5,5'-dicarboxybiphenyl-2,2'-dicarboxylato)dicobalt(II)
 tetrahydrate]
;
_journal_coeditor_code TK2057
_journal_issue 8
_journal_name_full 'Acta Crystallographica Section E'
_journal_page_first m1906
_journal_page_last m1908
_journal_paper_doi 10.1107/S1600536806027681
_journal_volume 62
_journal_year 2006
_chemical_formula_iupac '[Co2 (C16 H8 O8)2 (C10 H8 N2)2 (H2 O)2] , 4H2 O'
_chemical_formula_moiety 'C52 H36 Co2 N4 O18 , 4H2 O'
_chemical_formula_sum 'C52 H44 Co2 N4 O22'
_chemical_formula_weight 1194.78
_chemical_name_systematic
;
Poly[diaquabis(\m~2~-4,4'-bipyridine)bis(\m~3~-5,5'-dicarboxybiphenyl-
2,2'-dicarboxylato)dicobalt(II) tetrahydrate]
;
_space_group_IT_number 13
_symmetry_cell_setting monoclinic
_symmetry_space_group_name_Hall '-P 2yac'
_symmetry_space_group_name_H-M 'P 1 2/n 1'
_atom_sites_solution_hydrogens geom
_atom_sites_solution_primary direct
_atom_sites_solution_secondary difmap
_audit_creation_method SHELXL97
_cell_angle_alpha 90
_cell_angle_beta 93.25(2)
_cell_angle_gamma 90
_cell_formula_units_Z 2
_cell_length_a 9.877(4)
_cell_length_b 11.393(4)
_cell_length_c 21.763(10)
_cell_measurement_reflns_used 5116
_cell_measurement_temperature 105
_cell_measurement_theta_max 27.9
_cell_measurement_theta_min 2.5
_cell_volume 2445.0(17)
_computing_cell_refinement 'SCALEPACK (Otwinowski & Minor, 1997)'
_computing_data_collection 'COLLECT (Nonius, 2000)'
_computing_data_reduction 'SCALEPACK and DENZO (Otwinowski & Minor, 1997)'
_computing_molecular_graphics 'ORTEP-3 for Windows (Farrugia, 1997)'
_computing_publication_material SHELXL97
_computing_structure_refinement 'SHELXL97 (Sheldrick, 1997)'
_computing_structure_solution 'SIR97 (Altomare <i>et al.</i>,  1999)'
_diffrn_ambient_temperature 105
_diffrn_measured_fraction_theta_full 0.988
_diffrn_measured_fraction_theta_max 0.988
_diffrn_measurement_device
;
Nonius KappaCCD area-detector diffractometer (with an Oxford Cryosystems
Cryostream cooler)
;
_diffrn_measurement_method '\w scans with \k offsets'
_diffrn_radiation_monochromator graphite
_diffrn_radiation_source 'fine-focus sealed tube'
_diffrn_radiation_type MoK\a
_diffrn_radiation_wavelength 0.71073
_diffrn_reflns_av_R_equivalents 0.085
_diffrn_reflns_av_sigmaI/netI 0.124
_diffrn_reflns_limit_h_max 12
_diffrn_reflns_limit_h_min -12
_diffrn_reflns_limit_k_max 13
_diffrn_reflns_limit_k_min -14
_diffrn_reflns_limit_l_max 28
_diffrn_reflns_limit_l_min -28
_diffrn_reflns_number 18159
_diffrn_reflns_theta_full 27.9
_diffrn_reflns_theta_max 27.9
_diffrn_reflns_theta_min 3.2
_diffrn_standards_decay_% <2
_diffrn_standards_number 0
_exptl_absorpt_coefficient_mu 0.772
_exptl_absorpt_correction_T_max 0.962
_exptl_absorpt_correction_T_min 0.932
_exptl_absorpt_correction_type multi-scan
_exptl_absorpt_process_details '(SCALEPACK; Otwinowski & Minor, 1997)'
_exptl_crystal_colour pink
_exptl_crystal_density_diffrn 1.623
_exptl_crystal_density_method 'not measured'
_exptl_crystal_description prism
_exptl_crystal_F_000 1228
_exptl_crystal_size_max 0.10
_exptl_crystal_size_mid 0.07
_exptl_crystal_size_min 0.05
_refine_diff_density_max 0.95
_refine_diff_density_min -0.77
_refine_ls_extinction_method none
_refine_ls_goodness_of_fit_ref 1.02
_refine_ls_hydrogen_treatment constr
_refine_ls_matrix_type full
_refine_ls_number_parameters 377
_refine_ls_number_reflns 5795
_refine_ls_number_restraints 3
_refine_ls_restrained_S_all 1.02
_refine_ls_R_factor_all 0.145
_refine_ls_R_factor_gt 0.065
_refine_ls_shift/su_max 0.000
_refine_ls_shift/su_mean 0.000
_refine_ls_structure_factor_coef Fsqd
_refine_ls_weighting_details 'calc w = 1/[\s^2^(Fo^2^)+(0.0391P)^2^+1.6222P] where P=(Fo^2^+2Fc^2^)/3'
_refine_ls_weighting_scheme calc
_refine_ls_wR_factor_gt 0.114
_refine_ls_wR_factor_ref 0.140
_reflns_number_gt 3130
_reflns_number_total 5795
_reflns_threshold_expression I>2\s(I)
_cod_data_source_file tk2057.cif
_cod_data_source_block I
_cod_depositor_comments
;
The following automatic conversions were performed:
'_symmetry_cell_setting' value 'Monoclinic' changed to 'monoclinic'
according to '/home/saulius/struct/CIF-dictionaries/cif_core.dic'
dictionary named 'cif_core.dic' version 2.4.1 from 2010-06-29.

Automatic conversion script
Id: cif_fix_enum 1527 2010-12-29 10:47:43Z saulius 

The following automatic conversions were performed:

'_symmetry_cell_setting' value 'Monoclinic' changed to 'monoclinic'
according to /home/saulius/struct/CIF-dictionaries/cif_core.dic
dictionary named 'cif_core.dic' version 2.4.1 from 2010-06-29.

Automatic conversion script
Id: cif_fix_values 1715 2011-07-08 13:25:40Z adriana 
;
_cod_original_sg_symbol_H-M 'P 2/n'
_cod_database_code 2210009
_cod_database_fobs_code 2210009

loop_
_symmetry_equiv_pos_as_xyz
'x, y, z'
'-x+1/2, y, -z+1/2'
'-x, -y, -z'
'x-1/2, -y, z-1/2'

loop_
_atom_site_type_symbol
_atom_site_label
_atom_site_fract_x
_atom_site_fract_y
_atom_site_fract_z
_atom_site_U_iso_or_equiv
_atom_site_adp_type
_atom_site_calc_flag
_atom_site_refinement_flags
_atom_site_occupancy
Co Co1 0.2500 0.41393(6) 0.7500 0.0169(2) Uani d S 1
Co Co2 0.7500 0.31832(6) 0.7500 0.0190(2) Uani d S 1
O O1 0.3754(3) 0.4246(2) 0.67616(12) 0.0209(6) Uani d . 1
O O2 0.5585(3) 0.3218(2) 0.70774(12) 0.0204(6) Uani d . 1
O O3 0.8117(3) 0.6744(3) 0.46762(15) 0.0359(8) Uani d . 1
H H3O 0.8745 0.6921 0.4448 0.054 Uiso calc R 1
O O4 0.8562(3) 0.4932(3) 0.43549(14) 0.0358(8) Uani d . 1
O O5 0.8670(3) 0.3073(2) 0.66635(12) 0.0210(6) Uani d . 1
O O6 0.9744(3) 0.2298(2) 0.58815(13) 0.0277(7) Uani d . 1
O O7 0.2883(4) 0.0158(3) 0.55021(17) 0.0495(10) Uani d . 1
H H7O 0.2252 -0.0308 0.5397 0.074 Uiso calc R 1
O O8 0.4020(4) -0.1517(3) 0.56993(17) 0.0566(11) Uani d . 1
O O1W 0.0991(3) 0.4209(2) 0.68095(13) 0.0213(6) Uani d D 1
H H11W 0.1101 0.4407 0.6444 0.032 Uiso d D 1
H H12W 0.0277 0.3809 0.6813 0.032 Uiso d D 1
N N1 0.2500 0.2264(4) 0.7500 0.0163(10) Uani d S 1
N N2 0.2500 -0.3960(4) 0.7500 0.0199(11) Uani d S 1
N N3 0.7500 1.1330(4) 0.7500 0.0195(11) Uani d S 1
N N4 0.7500 0.5079(4) 0.7500 0.0203(11) Uani d S 1
C C1 0.4937(4) 0.3882(3) 0.67011(19) 0.0203(9) Uani d . 1
C C2 0.5626(4) 0.4306(3) 0.61440(18) 0.0200(9) Uani d . 1
C C3 0.5648(4) 0.5508(4) 0.6015(2) 0.0256(10) Uani d . 1
H H3 0.5147 0.6034 0.6253 0.031 Uiso calc R 1
C C4 0.6390(5) 0.5939(4) 0.5545(2) 0.0283(10) Uani d . 1
H H4 0.6421 0.6759 0.5469 0.034 Uiso calc R 1
C C5 0.7093(4) 0.5164(4) 0.51813(19) 0.0245(10) Uani d . 1
C C6 0.7000(4) 0.3966(4) 0.52806(19) 0.0240(10) Uani d . 1
H H6 0.7431 0.3439 0.5015 0.029 Uiso calc R 1
C C7 0.6284(4) 0.3520(4) 0.57649(18) 0.0210(9) Uani d . 1
C C8 0.6283(4) 0.2216(3) 0.58604(18) 0.0209(9) Uani d . 1
C C9 0.7505(5) 0.1661(3) 0.60259(18) 0.0228(9) Uani d . 1
C C10 0.7573(5) 0.0438(4) 0.6040(2) 0.0288(11) Uani d . 1
H H10 0.8419 0.0061 0.6129 0.035 Uiso calc R 1
C C11 0.6425(5) -0.0222(4) 0.5926(2) 0.0339(12) Uani d . 1
H H11 0.6475 -0.1054 0.5944 0.041 Uiso calc R 1
C C12 0.5196(5) 0.0321(4) 0.5787(2) 0.0319(12) Uani d . 1
C C13 0.5121(5) 0.1542(4) 0.57437(19) 0.0286(11) Uani d . 1
H H13 0.4279 0.1912 0.5635 0.034 Uiso calc R 1
C C14 0.7980(5) 0.5582(4) 0.4692(2) 0.0287(10) Uani d . 1
C C15 0.8737(4) 0.2387(3) 0.61998(19) 0.0230(9) Uani d . 1
C C16 0.3992(6) -0.0446(5) 0.5661(2) 0.0401(13) Uani d . 1
C C17 0.2191(4) 0.1657(3) 0.69861(19) 0.0242(10) Uani d . 1
H H17 0.1982 0.2075 0.6615 0.029 Uiso calc R 1
C C18 0.2163(5) 0.0440(3) 0.6972(2) 0.0258(10) Uani d . 1
H H18 0.1912 0.0045 0.6598 0.031 Uiso calc R 1
C C19 0.2500 -0.0206(5) 0.7500 0.0174(12) Uani d S 1
C C20 0.2500 -0.1506(5) 0.7500 0.0224(14) Uani d S 1
C C21 0.2423(5) -0.2149(3) 0.80408(19) 0.0245(10) Uani d . 1
H H21 0.2363 -0.1755 0.8423 0.029 Uiso calc R 1
C C22 0.2434(4) -0.3355(3) 0.80205(19) 0.0241(10) Uani d . 1
H H22 0.2392 -0.3777 0.8396 0.029 Uiso calc R 1
C C23 0.8664(4) 1.0715(3) 0.75564(19) 0.0219(9) Uani d . 1
H H23 0.9495 1.1134 0.7599 0.026 Uiso calc R 1
C C24 0.8710(4) 0.9502(3) 0.7555(2) 0.0235(9) Uani d . 1
H H24 0.9557 0.9106 0.7592 0.028 Uiso calc R 1
C C25 0.7500 0.8861(5) 0.7500 0.0200(13) Uani d S 1
C C26 0.7500 0.7562(5) 0.7500 0.0231(14) Uani d S 1
C C27 0.8538(5) 0.6917(4) 0.7272(2) 0.0369(13) Uani d . 1
H H27 0.9288 0.7309 0.7110 0.044 Uiso calc R 1
C C28 0.8499(5) 0.5713(4) 0.7277(2) 0.0383(13) Uani d . 1
H H28 0.9231 0.5302 0.7110 0.046 Uiso calc R 1
O O2W 1.0629(4) 0.8981(4) 0.51962(19) 0.0654(13) Uani d D 1
H H21W 1.0460 0.8547 0.4889 0.098 Uiso d D 1
O O3W 0.9850(8) 0.7148(7) 0.5938(3) 0.156(3) Uani d . 1

loop_
_atom_site_aniso_label
_atom_site_aniso_U_11
_atom_site_aniso_U_22
_atom_site_aniso_U_33
_atom_site_aniso_U_12
_atom_site_aniso_U_13
_atom_site_aniso_U_23
Co1 0.0173(5) 0.0121(4) 0.0217(4) 0.000 0.0047(4) 0.000
Co2 0.0177(5) 0.0126(4) 0.0268(5) 0.000 0.0038(4) 0.000
O1 0.0182(17) 0.0183(14) 0.0267(16) 0.0024(12) 0.0046(13) 0.0033(12)
O2 0.0208(16) 0.0168(13) 0.0237(15) -0.0022(12) 0.0022(13) 0.0002(12)
O3 0.038(2) 0.0323(17) 0.039(2) -0.0047(15) 0.0179(16) 0.0067(15)
O4 0.043(2) 0.0347(18) 0.0313(18) 0.0000(16) 0.0152(16) 0.0030(15)
O5 0.0197(17) 0.0222(14) 0.0211(15) -0.0024(12) 0.0006(13) 0.0002(12)
O6 0.0214(18) 0.0321(16) 0.0302(17) -0.0011(13) 0.0061(14) -0.0074(14)
O7 0.045(2) 0.064(2) 0.040(2) -0.030(2) 0.0084(19) -0.0139(19)
O8 0.078(3) 0.043(2) 0.050(2) -0.034(2) 0.023(2) -0.0108(18)
O1W 0.0164(16) 0.0225(15) 0.0252(15) -0.0034(12) 0.0031(14) 0.0031(13)
N1 0.015(3) 0.015(2) 0.020(3) 0.000 0.001(2) 0.000
N2 0.023(3) 0.015(2) 0.022(3) 0.000 0.006(2) 0.000
N3 0.019(3) 0.016(2) 0.024(3) 0.000 0.007(2) 0.000
N4 0.014(3) 0.021(2) 0.027(3) 0.000 0.003(2) 0.000
C1 0.023(3) 0.016(2) 0.022(2) -0.0019(17) 0.0062(19) -0.0029(17)
C2 0.013(2) 0.024(2) 0.023(2) -0.0020(17) 0.0005(18) 0.0028(17)
C3 0.025(3) 0.023(2) 0.029(2) 0.0017(18) 0.006(2) 0.0029(18)
C4 0.033(3) 0.025(2) 0.027(2) -0.002(2) 0.005(2) 0.0093(19)
C5 0.019(2) 0.033(2) 0.022(2) -0.0022(19) 0.0021(19) 0.0053(19)
C6 0.022(3) 0.027(2) 0.023(2) -0.0002(18) 0.0020(19) -0.0010(18)
C7 0.015(2) 0.030(2) 0.018(2) -0.0004(17) 0.0003(18) 0.0011(17)
C8 0.023(3) 0.024(2) 0.016(2) -0.0050(17) 0.0018(19) -0.0028(17)
C9 0.029(3) 0.024(2) 0.015(2) -0.0027(18) 0.0045(19) -0.0029(17)
C10 0.036(3) 0.025(2) 0.027(2) -0.004(2) 0.009(2) -0.0047(19)
C11 0.050(4) 0.026(2) 0.026(3) -0.012(2) 0.010(2) -0.0021(19)
C12 0.041(3) 0.034(3) 0.021(2) -0.023(2) 0.007(2) -0.010(2)
C13 0.023(3) 0.042(3) 0.022(2) -0.004(2) 0.008(2) -0.004(2)
C14 0.029(3) 0.032(2) 0.024(2) -0.003(2) 0.001(2) 0.003(2)
C15 0.023(3) 0.024(2) 0.022(2) 0.0002(18) 0.001(2) 0.0004(18)
C16 0.042(4) 0.053(3) 0.027(3) -0.014(3) 0.014(2) -0.008(2)
C17 0.031(3) 0.0161(19) 0.026(2) 0.0002(18) 0.006(2) 0.0000(17)
C18 0.036(3) 0.018(2) 0.024(2) 0.0007(19) 0.007(2) -0.0013(18)
C19 0.014(3) 0.017(3) 0.022(3) 0.000 0.005(3) 0.000
C20 0.018(3) 0.019(3) 0.031(3) 0.000 0.004(3) 0.000
C21 0.033(3) 0.019(2) 0.022(2) 0.0000(18) 0.001(2) -0.0021(17)
C22 0.031(3) 0.018(2) 0.024(2) 0.0009(18) 0.007(2) 0.0002(18)
C23 0.020(2) 0.019(2) 0.027(2) -0.0025(17) 0.0057(19) -0.0001(18)
C24 0.016(2) 0.021(2) 0.034(2) 0.0011(17) 0.0035(19) -0.0008(18)
C25 0.020(3) 0.019(3) 0.022(3) 0.000 0.006(3) 0.000
C26 0.023(4) 0.018(3) 0.029(3) 0.000 0.004(3) 0.000
C27 0.034(3) 0.019(2) 0.060(3) -0.0001(19) 0.027(3) 0.002(2)
C28 0.037(3) 0.019(2) 0.062(3) 0.005(2) 0.028(3) -0.002(2)
O2W 0.048(3) 0.093(3) 0.057(3) -0.031(2) 0.013(2) -0.030(2)
O3W 0.134(6) 0.222(8) 0.114(5) -0.001(6) 0.027(5) 0.026(5)

loop_
_atom_type_symbol
_atom_type_description
_atom_type_scat_dispersion_real
_atom_type_scat_dispersion_imag
_atom_type_scat_source
C C 0.0033 0.0016 'International Tables Vol C Tables 4.2.6.8 and 6.1.1.4'
H H 0.0000 0.0000 'International Tables Vol C Tables 4.2.6.8 and 6.1.1.4'
Co Co 0.3494 0.9721 'International Tables Vol C Tables 4.2.6.8 and 6.1.1.4'
N N 0.0061 0.0033 'International Tables Vol C Tables 4.2.6.8 and 6.1.1.4'
O O 0.0106 0.0060 'International Tables Vol C Tables 4.2.6.8 and 6.1.1.4'

loop_
_geom_angle_atom_site_label_1
_geom_angle_atom_site_label_2
_geom_angle_atom_site_label_3
_geom_angle_site_symmetry_1
_geom_angle_site_symmetry_3
_geom_angle
_geom_angle_publ_flag
O1W Co1 O1W 2_556 . 175.56(16) y
O1W Co1 O1 2_556 . 97.06(12) y
O1W Co1 O1 . . 82.68(11) y
O1W Co1 O1 2_556 2_556 82.68(11) ?
O1W Co1 O1 . 2_556 97.07(12) ?
O1 Co1 O1 . 2_556 173.34(15) y
O1W Co1 N1 2_556 . 92.22(8) ?
O1W Co1 N1 . . 92.22(8) y
O1 Co1 N1 . . 93.33(7) y
O1 Co1 N1 2_556 . 93.33(7) ?
O1W Co1 N2 2_556 1_565 87.78(8) ?
O1W Co1 N2 . 1_565 87.78(8) ?
O1 Co1 N2 . 1_565 86.67(7) y
O1 Co1 N2 2_556 1_565 86.67(7) ?
N1 Co1 N2 . 1_565 180 ?
O2 Co2 O2 . 2_656 177.77(15) y
O2 Co2 N3 . 1_545 91.12(7) y
O2 Co2 N3 2_656 1_545 91.12(7) ?
O2 Co2 N4 . . 88.88(7) y
O2 Co2 N4 2_656 . 88.88(7) ?
N3 Co2 N4 1_545 . 180 ?
O2 Co2 O5 . 2_656 81.89(11) y
O2 Co2 O5 2_656 2_656 98.23(11) ?
N3 Co2 O5 1_545 2_656 86.76(7) ?
N4 Co2 O5 . 2_656 93.24(7) y
O2 Co2 O5 . . 98.23(11) y
O2 Co2 O5 2_656 . 81.89(11) y
N3 Co2 O5 1_545 . 86.76(7) ?
N4 Co2 O5 . . 93.24(7) y
O5 Co2 O5 2_656 . 173.52(14) y
C1 O1 Co1 . . 131.2(3) ?
C1 O2 Co2 . . 136.2(3) ?
C14 O3 H3O . . 109.5 ?
C15 O5 Co2 . . 137.3(3) ?
C16 O7 H7O . . 109.5 ?
Co1 O1W H11W . . 125 ?
Co1 O1W H12W . . 123 ?
H11W O1W H12W . . 108 ?
C17 N1 C17 . 2_556 117.6(5) ?
C17 N1 Co1 . . 121.2(2) ?
C17 N1 Co1 2_556 . 121.2(2) ?
C22 N2 C22 . 2_556 117.6(5) ?
C22 N2 Co1 . 1_545 121.2(2) ?
C22 N2 Co1 2_556 1_545 121.2(2) ?
C23 N3 C23 2_656 . 117.2(5) ?
C23 N3 Co2 2_656 1_565 121.4(2) ?
C23 N3 Co2 . 1_565 121.4(2) ?
C28 N4 C28 2_656 . 114.5(5) ?
C28 N4 Co2 2_656 . 122.7(2) ?
C28 N4 Co2 . . 122.7(2) ?
O1 C1 O2 . . 124.9(4) ?
O1 C1 C2 . . 116.5(4) ?
O2 C1 C2 . . 118.7(4) ?
C3 C2 C7 . . 119.6(4) ?
C3 C2 C1 . . 119.3(4) ?
C7 C2 C1 . . 121.1(3) ?
C4 C3 C2 . . 120.7(4) ?
C4 C3 H3 . . 119.6 ?
C2 C3 H3 . . 119.6 ?
C3 C4 C5 . . 119.8(4) ?
C3 C4 H4 . . 120.1 ?
C5 C4 H4 . . 120.1 ?
C6 C5 C4 . . 119.7(4) ?
C6 C5 C14 . . 118.2(4) ?
C4 C5 C14 . . 122.2(4) ?
C5 C6 C7 . . 121.1(4) ?
C5 C6 H6 . . 119.5 ?
C7 C6 H6 . . 119.5 ?
C6 C7 C2 . . 118.9(4) ?
C6 C7 C8 . . 117.9(4) ?
C2 C7 C8 . . 123.1(4) ?
C9 C8 C13 . . 119.3(4) ?
C9 C8 C7 . . 118.6(4) ?
C13 C8 C7 . . 121.9(4) ?
C8 C9 C10 . . 120.0(4) ?
C8 C9 C15 . . 119.5(4) ?
C10 C9 C15 . . 120.5(4) ?
C11 C10 C9 . . 120.3(5) ?
C11 C10 H10 . . 119.8 ?
C9 C10 H10 . . 119.8 ?
C10 C11 C12 . . 120.1(4) ?
C10 C11 H11 . . 120.0 ?
C12 C11 H11 . . 120.0 ?
C11 C12 C13 . . 120.3(4) ?
C11 C12 C16 . . 117.4(5) ?
C13 C12 C16 . . 122.3(5) ?
C8 C13 C12 . . 119.8(5) ?
C8 C13 H13 . . 120.1 ?
C12 C13 H13 . . 120.1 ?
O4 C14 O3 . . 122.7(4) ?
O4 C14 C5 . . 123.7(4) ?
O3 C14 C5 . . 113.6(4) ?
O6 C15 O5 . . 124.4(4) ?
O6 C15 C9 . . 118.3(4) ?
O5 C15 C9 . . 117.2(4) ?
O8 C16 O7 . . 123.5(5) ?
O8 C16 C12 . . 123.9(6) ?
O7 C16 C12 . . 112.6(5) ?
N1 C17 C18 . . 122.7(4) ?
N1 C17 H17 . . 118.7 ?
C18 C17 H17 . . 118.7 ?
C17 C18 C19 . . 120.5(4) ?
C17 C18 H18 . . 119.7 ?
C19 C18 H18 . . 119.7 ?
C18 C19 C18 2_556 . 116.0(5) ?
C18 C19 C20 2_556 . 122.0(2) ?
C18 C19 C20 . . 122.0(2) ?
C21 C20 C21 2_556 . 116.5(5) ?
C21 C20 C19 2_556 . 121.7(3) ?
C21 C20 C19 . . 121.7(3) ?
C22 C21 C20 . . 119.9(4) ?
C22 C21 H21 . . 120.1 ?
C20 C21 H21 . . 120.1 ?
N2 C22 C21 . . 123.1(4) ?
N2 C22 H22 . . 118.5 ?
C21 C22 H22 . . 118.5 ?
N3 C23 C24 . . 123.3(4) ?
N3 C23 H23 . . 118.4 ?
C24 C23 H23 . . 118.4 ?
C23 C24 C25 . . 119.6(4) ?
C23 C24 H24 . . 120.2 ?
C25 C24 H24 . . 120.2 ?
C24 C25 C24 . 2_656 117.1(5) ?
C24 C25 C26 . . 121.4(3) ?
C24 C25 C26 2_656 . 121.4(3) ?
C27 C26 C27 . 2_656 115.5(5) ?
C27 C26 C25 . . 122.3(3) ?
C27 C26 C25 2_656 . 122.3(3) ?
C28 C27 C26 . . 120.6(4) ?
C28 C27 H27 . . 119.7 ?
C26 C27 H27 . . 119.7 ?
N4 C28 C27 . . 124.4(4) ?
N4 C28 H28 . . 117.8 ?
C27 C28 H28 . . 117.8 ?

loop_
_geom_bond_atom_site_label_1
_geom_bond_atom_site_label_2
_geom_bond_site_symmetry_2
_geom_bond_distance
_geom_bond_publ_flag
Co1 O1W 2_556 2.057(3) ?
Co1 O1W . 2.057(3) y
Co1 O1 . 2.087(3) y
Co1 O1 2_556 2.087(3) ?
Co1 N1 . 2.137(4) y
Co1 N2 1_565 2.165(4) y
Co2 O2 . 2.056(3) y
Co2 O2 2_656 2.056(3) ?
Co2 N3 1_545 2.111(5) y
Co2 N4 . 2.160(5) y
Co2 O5 2_656 2.214(3) ?
Co2 O5 . 2.214(3) y
O1 C1 . 1.253(5) ?
O2 C1 . 1.262(5) ?
O3 C14 . 1.331(5) ?
O3 H3O . 0.8400 ?
O4 C14 . 1.211(5) ?
O5 C15 . 1.281(5) ?
O6 C15 . 1.248(5) ?
O7 C16 . 1.322(6) ?
O7 H7O . 0.8400 ?
O8 C16 . 1.223(6) ?
O1W H11W . 0.84 ?
O1W H12W . 0.84 ?
N1 C17 . 1.336(5) ?
N1 C17 2_556 1.336(5) ?
N2 C22 . 1.331(5) ?
N2 C22 2_556 1.331(5) ?
N2 Co1 1_545 2.165(4) ?
N3 C23 2_656 1.347(5) ?
N3 C23 . 1.347(5) ?
N3 Co2 1_565 2.111(5) ?
N4 C28 2_656 1.336(5) ?
N4 C28 . 1.336(5) ?
C1 C2 . 1.503(5) ?
C2 C3 . 1.399(5) ?
C2 C7 . 1.401(6) ?
C3 C4 . 1.382(6) ?
C3 H3 . 0.9500 ?
C4 C5 . 1.397(6) ?
C4 H4 . 0.9500 ?
C5 C6 . 1.385(6) ?
C5 C14 . 1.494(6) ?
C6 C7 . 1.398(5) ?
C6 H6 . 0.9500 ?
C7 C8 . 1.500(6) ?
C8 C9 . 1.392(6) ?
C8 C13 . 1.393(6) ?
C9 C10 . 1.395(6) ?
C9 C15 . 1.502(6) ?
C10 C11 . 1.372(6) ?
C10 H10 . 0.9500 ?
C11 C12 . 1.381(7) ?
C11 H11 . 0.9500 ?
C12 C13 . 1.395(6) ?
C12 C16 . 1.489(7) ?
C13 H13 . 0.9500 ?
C17 C18 . 1.387(5) ?
C17 H17 . 0.9500 ?
C18 C19 . 1.390(5) ?
C18 H18 . 0.9500 ?
C19 C18 2_556 1.390(5) ?
C19 C20 . 1.481(7) ?
C20 C21 2_556 1.392(5) ?
C20 C21 . 1.392(5) ?
C21 C22 . 1.375(5) ?
C21 H21 . 0.9500 ?
C22 H22 . 0.9500 ?
C23 C24 . 1.383(5) ?
C23 H23 . 0.9500 ?
C24 C25 . 1.400(5) ?
C24 H24 . 0.9500 ?
C25 C24 2_656 1.400(5) ?
C25 C26 . 1.479(8) ?
C26 C27 . 1.377(5) ?
C26 C27 2_656 1.377(5) ?
C27 C28 . 1.373(6) ?
C27 H27 . 0.9500 ?
C28 H28 . 0.9500 ?
O2W H21W . 0.84 ?

loop_
_geom_hbond_atom_site_label_D
_geom_hbond_atom_site_label_H
_geom_hbond_atom_site_label_A
_geom_hbond_site_symmetry_A
_geom_hbond_distance_DH
_geom_hbond_distance_HA
_geom_hbond_distance_DA
_geom_hbond_angle_DHA
O3 H3O O6 3_766 0.84 1.91 2.724(4) 162
O7 H7O O2W 1_445 0.84 1.83 2.651(5) 166
O1W H11W O4 3_666 0.84 1.94 2.775(4) 172
O1W H12W O5 1_455 0.84 1.81 2.636(4) 168
O2W H21W O6 3_766 0.84 1.93 2.768(5) 171

loop_
_geom_torsion_atom_site_label_1
_geom_torsion_atom_site_label_2
_geom_torsion_atom_site_label_3
_geom_torsion_atom_site_label_4
_geom_torsion_site_symmetry_1
_geom_torsion_site_symmetry_4
_geom_torsion
_geom_torsion_publ_flag
O1W Co1 O1 C1 2_556 . 32.1(4) ?
O1W Co1 O1 C1 . . -152.4(3) ?
N1 Co1 O1 C1 . . -60.6(3) ?
N2 Co1 O1 C1 1_565 . 119.4(3) ?
N3 Co2 O2 C1 1_545 . -147.7(4) ?
N4 Co2 O2 C1 . . 32.3(4) ?
O5 Co2 O2 C1 2_656 . 125.7(4) ?
O5 Co2 O2 C1 . . -60.8(4) ?
O2 Co2 O5 C15 . . -57.7(4) ?
O2 Co2 O5 C15 2_656 . 124.5(4) ?
N3 Co2 O5 C15 1_545 . 32.9(4) ?
N4 Co2 O5 C15 . . -147.1(4) ?
O1W Co1 N1 C17 2_556 . -149.1(2) ?
O1W Co1 N1 C17 . . 30.9(2) ?
O1 Co1 N1 C17 . . -51.9(2) ?
O1 Co1 N1 C17 2_556 . 128.1(2) ?
O1W Co1 N1 C17 2_556 2_556 30.9(2) ?
O1W Co1 N1 C17 . 2_556 -149.1(2) ?
O1 Co1 N1 C17 . 2_556 128.1(2) ?
O1 Co1 N1 C17 2_556 2_556 -51.9(2) ?
O2 Co2 N4 C28 . 2_656 52.1(3) ?
O2 Co2 N4 C28 2_656 2_656 -127.9(3) ?
O5 Co2 N4 C28 2_656 2_656 -29.7(3) ?
O5 Co2 N4 C28 . 2_656 150.3(3) ?
O2 Co2 N4 C28 . . -127.9(3) ?
O2 Co2 N4 C28 2_656 . 52.1(3) ?
O5 Co2 N4 C28 2_656 . 150.3(3) ?
O5 Co2 N4 C28 . . -29.7(3) ?
Co1 O1 C1 O2 . . 9.1(6) ?
Co1 O1 C1 C2 . . -169.2(2) ?
Co2 O2 C1 O1 . . -132.8(4) ?
Co2 O2 C1 C2 . . 45.4(5) ?
O1 C1 C2 C3 . . 50.6(6) ?
O2 C1 C2 C3 . . -127.8(4) ?
O1 C1 C2 C7 . . -131.6(4) ?
O2 C1 C2 C7 . . 50.0(6) ?
C7 C2 C3 C4 . . -4.6(7) ?
C1 C2 C3 C4 . . 173.3(4) ?
C2 C3 C4 C5 . . 2.0(7) ?
C3 C4 C5 C6 . . 2.4(7) ?
C3 C4 C5 C14 . . -176.1(4) ?
C4 C5 C6 C7 . . -4.2(7) ?
C14 C5 C6 C7 . . 174.4(4) ?
C5 C6 C7 C2 . . 1.5(6) ?
C5 C6 C7 C8 . . -177.2(4) ?
C3 C2 C7 C6 . . 2.8(6) ?
C1 C2 C7 C6 . . -175.0(4) ?
C3 C2 C7 C8 . . -178.5(4) ?
C1 C2 C7 C8 . . 3.7(6) ?
C6 C7 C8 C9 . . 64.6(5) ?
C2 C7 C8 C9 . . -114.1(5) y
C6 C7 C8 C13 . . -110.5(5) ?
C2 C7 C8 C13 . . 70.8(6) ?
C13 C8 C9 C10 . . 3.5(6) ?
C7 C8 C9 C10 . . -171.7(4) ?
C13 C8 C9 C15 . . -175.3(4) ?
C7 C8 C9 C15 . . 9.5(6) ?
C8 C9 C10 C11 . . -3.7(6) ?
C15 C9 C10 C11 . . 175.1(4) ?
C9 C10 C11 C12 . . 1.1(7) ?
C10 C11 C12 C13 . . 1.8(7) ?
C10 C11 C12 C16 . . 179.3(4) ?
C9 C8 C13 C12 . . -0.7(6) ?
C7 C8 C13 C12 . . 174.3(4) ?
C11 C12 C13 C8 . . -1.9(6) ?
C16 C12 C13 C8 . . -179.3(4) ?
C6 C5 C14 O4 . . 4.4(7) ?
C4 C5 C14 O4 . . -177.1(5) ?
C6 C5 C14 O3 . . -173.2(4) ?
C4 C5 C14 O3 . . 5.3(6) ?
Co2 O5 C15 O6 . . -157.0(3) ?
Co2 O5 C15 C9 . . 24.1(6) ?
C8 C9 C15 O6 . . -118.6(4) ?
C10 C9 C15 O6 . . 62.6(6) ?
C8 C9 C15 O5 . . 60.4(5) ?
C10 C9 C15 O5 . . -118.4(4) ?
C11 C12 C16 O8 . . 3.2(7) ?
C13 C12 C16 O8 . . -179.3(4) ?
C11 C12 C16 O7 . . -176.8(4) ?
C13 C12 C16 O7 . . 0.6(6) ?
C17 N1 C17 C18 2_556 . 0.9(3) ?
Co1 N1 C17 C18 . . -179.1(3) ?
N1 C17 C18 C19 . . -1.8(6) ?
C17 C18 C19 C18 . 2_556 0.9(3) ?
C17 C18 C19 C20 . . -179.1(3) ?
C18 C19 C20 C21 2_556 2_556 -159.9(3) ?
C18 C19 C20 C21 . 2_556 20.1(3) ?
C18 C19 C20 C21 2_556 . 20.1(3) ?
C18 C19 C20 C21 . . -159.9(3) y
C21 C20 C21 C22 2_556 . 0.4(3) ?
C19 C20 C21 C22 . . -179.6(3) ?
C22 N2 C22 C21 2_556 . 0.4(3) ?
Co1 N2 C22 C21 1_545 . -179.6(3) ?
C20 C21 C22 N2 . . -0.8(7) ?
C23 N3 C23 C24 2_656 . 0.3(3) ?
Co2 N3 C23 C24 1_565 . -179.7(3) ?
N3 C23 C24 C25 . . -0.7(6) ?
C23 C24 C25 C24 . 2_656 0.3(3) ?
C23 C24 C25 C26 . . -179.7(3) ?
C24 C25 C26 C27 . . -31.0(3) y
C24 C25 C26 C27 2_656 . 149.0(3) ?
C24 C25 C26 C27 . 2_656 149.0(3) ?
C24 C25 C26 C27 2_656 2_656 -31.0(3) ?
C27 C26 C27 C28 2_656 . 0.4(4) ?
C25 C26 C27 C28 . . -179.6(4) ?
C28 N4 C28 C27 2_656 . 0.4(4) ?
Co2 N4 C28 C27 . . -179.6(4) ?
C26 C27 C28 N4 . . -0.8(8) ?
